data_7100272
loop_
_publ_author_name
'Carl Redshaw'
'Mark R.J. Elsegood'

_publ_section_title
;
Synthesis of bis(bora)calix[4]arenes bearing
perfluoroaryl substituents
;
_journal_name_full 'Chemical Communications'
_journal_paper_doi 10.1039/b509556e
_journal_year 2005
_chemical_formula_sum 'C48 H58 B2 Cl2 N2 O4'
_chemical_formula_weight 819.48
_space_group_IT_number 15
_symmetry_cell_setting monoclinic
_symmetry_space_group_name_Hall '-I 2ya'
_symmetry_space_group_name_H-M 'I 1 2/a 1'
_cell_angle_alpha 90.00
_cell_angle_beta 115.137(2)
_cell_angle_gamma 90.00
_cell_formula_units_Z 4
_cell_length_a 16.4659(12)
_cell_length_b 16.7508(12)
_cell_length_c 18.1131(13)
_cell_measurement_temperature 150(2)
_cell_volume 4522.8(6)
_diffrn_ambient_temperature 150(2)
_exptl_crystal_density_diffrn 1.204
_cod_original_sg_symbol_H-M 'I 2/a'
_cod_database_code 7100272

loop_
_symmetry_equiv_pos_as_xyz
'x, y, z'
'-x+1/2, y, -z'
'x+1/2, y+1/2, z+1/2'
'-x+1, y+1/2, -z+1/2'
'-x, -y, -z'
'x-1/2, -y, z'
'-x+1/2, -y+1/2, -z+1/2'
'x, -y+1/2, z+1/2'

loop_
_atom_site_label
_atom_site_type_symbol
_atom_site_fract_x
_atom_site_fract_y
_atom_site_fract_z
_atom_site_U_iso_or_equiv
_atom_site_adp_type
_atom_site_occupancy
_atom_site_symmetry_multiplicity
_atom_site_calc_flag
_atom_site_refinement_flags
_atom_site_disorder_assembly
_atom_site_disorder_group
Cl1 Cl 0.15772(5) -0.05654(4) 0.67784(3) 0.0644(2) Uani 1 1 d . . .
B1 B 0.11462(16) 0.01541(14) 0.59807(12) 0.0374(5) Uani 1 1 d . . .
O1 O 0.14057(9) 0.00185(8) 0.53833(7) 0.0370(3) Uani 1 1 d . . .
O2 O 0.06175(9) 0.07074(8) 0.60966(8) 0.0383(3) Uani 1 1 d . . .
C1 C 0.12750(12) 0.04019(12) 0.46581(11) 0.0324(4) Uani 1 1 d . . .
C2 C 0.11280(13) -0.00776(12) 0.39914(11) 0.0340(4) Uani 1 1 d . . .
C3 C 0.10196(13) 0.02956(13) 0.32672(12) 0.0389(4) Uani 1 1 d . . .
H3 H 0.0906 -0.0025 0.2801 0.047 Uiso 1 1 calc R . .
C4 C 0.10721(13) 0.11205(13) 0.32013(12) 0.0407(5) Uani 1 1 d . A .
C5 C 0.12519(13) 0.15683(13) 0.38956(13) 0.0402(5) Uani 1 1 d . . .
H5 H 0.1304 0.2131 0.3870 0.048 Uiso 1 1 calc R . .
C6 C 0.13591(12) 0.12240(12) 0.46294(12) 0.0350(4) Uani 1 1 d . . .
C7 C 0.09124(15) 0.15112(15) 0.23838(14) 0.0504(6) Uani 1 1 d DU . .
C8 C 0.1582(4) 0.1233(3) 0.2116(3) 0.0589(14) Uani 0.550(5) 1 d PDU A 1
H8A H 0.2184 0.1339 0.2543 0.088 Uiso 0.550(5) 1 calc PR A 1
H8B H 0.1505 0.1514 0.1616 0.088 Uiso 0.550(5) 1 calc PR A 1
H8C H 0.1509 0.0658 0.2009 0.088 Uiso 0.550(5) 1 calc PR A 1
C9 C 0.1075(4) 0.2468(3) 0.2529(3) 0.0600(14) Uani 0.550(5) 1 d PDU A 1
H9A H 0.0637 0.2690 0.2706 0.090 Uiso 0.550(5) 1 calc PR A 1
H9B H 0.1004 0.2724 0.2018 0.090 Uiso 0.550(5) 1 calc PR A 1
H9C H 0.1683 0.2565 0.2949 0.090 Uiso 0.550(5) 1 calc PR A 1
C10 C -0.0044(4) 0.1411(5) 0.1826(4) 0.085(2) Uani 0.550(5) 1 d PDU A 1
H10A H -0.0415 0.1624 0.2083 0.128 Uiso 0.550(5) 1 calc PR A 1
H10B H -0.0175 0.0842 0.1708 0.128 Uiso 0.550(5) 1 calc PR A 1
H10C H -0.0175 0.1699 0.1317 0.128 Uiso 0.550(5) 1 calc PR A 1
C8X C 0.0845(5) 0.0829(4) 0.1690(3) 0.0644(19) Uani 0.450(5) 1 d PDU A 2
H8X1 H 0.0349 0.0463 0.1604 0.097 Uiso 0.450(5) 1 calc PR A 2
H8X2 H 0.1408 0.0529 0.1883 0.097 Uiso 0.450(5) 1 calc PR A 2
H8X3 H 0.0738 0.1096 0.1175 0.097 Uiso 0.450(5) 1 calc PR A 2
C9X C 0.1679(4) 0.2004(4) 0.2435(4) 0.070(2) Uani 0.450(5) 1 d PDU A 2
H9X1 H 0.2236 0.1697 0.2703 0.106 Uiso 0.450(5) 1 calc PR A 2
H9X2 H 0.1714 0.2487 0.2752 0.106 Uiso 0.450(5) 1 calc PR A 2
H9X3 H 0.1597 0.2153 0.1885 0.106 Uiso 0.450(5) 1 calc PR A 2
C10X C 0.0014(5) 0.1894(5) 0.2004(5) 0.070(2) Uani 0.450(5) 1 d PDU A 2
H10D H -0.0442 0.1514 0.1995 0.105 Uiso 0.450(5) 1 calc PR A 2
H10E H -0.0114 0.2055 0.1445 0.105 Uiso 0.450(5) 1 calc PR A 2
H10F H 0.0008 0.2365 0.2322 0.105 Uiso 0.450(5) 1 calc PR A 2
C11 C 0.14594(13) 0.17431(13) 0.53414(13) 0.0409(5) Uani 1 1 d . . .
H11A H 0.1839 0.1475 0.5862 0.049 Uiso 1 1 calc R . .
H11B H 0.1742 0.2258 0.5317 0.049 Uiso 1 1 calc R . .
C12 C 0.01276(13) 0.13407(11) 0.56043(10) 0.0319(4) Uani 1 1 d . . .
C13 C 0.05309(13) 0.18770(11) 0.52797(11) 0.0340(4) Uani 1 1 d . . .
C14 C 0.00173(13) 0.25010(11) 0.48028(11) 0.0360(4) Uani 1 1 d . . .
H14 H 0.0292 0.2878 0.4589 0.043 Uiso 1 1 calc R . .
C15 C -0.08840(13) 0.25912(11) 0.46290(11) 0.0336(4) Uani 1 1 d . . .
C16 C -0.12413(13) 0.20650(11) 0.50013(11) 0.0338(4) Uani 1 1 d . . .
H16 H -0.1851 0.2128 0.4907 0.041 Uiso 1 1 calc R . .
C17 C -0.07468(13) 0.14444(11) 0.55094(11) 0.0331(4) Uani 1 1 d . . .
C18 C -0.14385(15) 0.32548(13) 0.40496(13) 0.0445(5) Uani 1 1 d . . .
C19 C -0.1285(2) 0.3228(2) 0.32760(16) 0.0784(10) Uani 1 1 d . . .
H19A H -0.1461 0.2703 0.3018 0.118 Uiso 1 1 calc R . .
H19B H -0.0649 0.3321 0.3416 0.118 Uiso 1 1 calc R . .
H19C H -0.1647 0.3642 0.2897 0.118 Uiso 1 1 calc R . .
C20 C -0.1132(2) 0.40599(15) 0.4473(2) 0.0857(10) Uani 1 1 d . . .
H20A H -0.1470 0.4489 0.4102 0.128 Uiso 1 1 calc R . .
H20B H -0.0490 0.4130 0.4624 0.128 Uiso 1 1 calc R . .
H20C H -0.1240 0.4077 0.4965 0.128 Uiso 1 1 calc R . .
C21 C -0.24374(17) 0.31615(18) 0.38089(16) 0.0640(7) Uani 1 1 d . . .
H21A H -0.2768 0.3573 0.3410 0.096 Uiso 1 1 calc R . .
H21B H -0.2554 0.3219 0.4294 0.096 Uiso 1 1 calc R . .
H21C H -0.2634 0.2632 0.3568 0.096 Uiso 1 1 calc R . .
C22 C -0.11588(16) 0.09789(12) 0.59774(13) 0.0437(5) Uani 1 1 d . . .
H22A H -0.1799 0.1135 0.5756 0.052 Uiso 1 1 calc R . .
H22B H -0.0873 0.1171 0.6548 0.052 Uiso 1 1 calc R . .
N1 N 0.6631(8) 0.5494(4) 0.3482(6) 0.130(4) Uani 0.585(16) 1 d PDU B 1
C23 C 0.6429(5) 0.5786(4) 0.4049(6) 0.083(3) Uani 0.585(16) 1 d PDU B 1
C24 C 0.6340(8) 0.6010(7) 0.4730(6) 0.122(4) Uani 0.585(16) 1 d PDU B 1
N1X N 0.6622(18) 0.6166(13) 0.4456(9) 0.227(11) Uani 0.415(16) 1 d PDU B 2
C23X C 0.648(2) 0.5966(12) 0.3713(12) 0.218(9) Uani 0.415(16) 1 d PDU B 2
C24X C 0.643(3) 0.540(2) 0.3124(18) 0.321(18) Uani 0.415(16) 1 d PDU B 2

loop_
_atom_site_aniso_label
_atom_site_aniso_U_11
_atom_site_aniso_U_22
_atom_site_aniso_U_33
_atom_site_aniso_U_23
_atom_site_aniso_U_13
_atom_site_aniso_U_12
Cl1 0.0902(5) 0.0700(4) 0.0358(3) 0.0290(3) 0.0296(3) 0.0449(3)
B1 0.0393(12) 0.0421(12) 0.0239(9) 0.0090(9) 0.0068(9) 0.0104(9)
O1 0.0441(8) 0.0388(7) 0.0267(6) 0.0104(5) 0.0137(6) 0.0121(6)
O2 0.0430(8) 0.0414(8) 0.0276(6) 0.0090(5) 0.0123(6) 0.0140(6)
C1 0.0268(9) 0.0411(10) 0.0278(9) 0.0118(7) 0.0101(7) 0.0075(8)
C2 0.0345(10) 0.0384(10) 0.0319(9) 0.0092(8) 0.0166(8) 0.0087(8)
C3 0.0363(10) 0.0515(12) 0.0312(9) 0.0116(9) 0.0167(8) 0.0079(9)
C4 0.0296(10) 0.0534(12) 0.0394(11) 0.0212(9) 0.0149(8) 0.0069(9)
C5 0.0301(10) 0.0407(11) 0.0481(11) 0.0142(9) 0.0148(9) 0.0021(8)
C6 0.0220(9) 0.0408(10) 0.0387(10) 0.0071(8) 0.0095(8) 0.0018(7)
C7 0.0469(12) 0.0616(14) 0.0430(12) 0.0260(10) 0.0194(10) 0.0044(10)
C8 0.087(4) 0.058(3) 0.045(2) 0.011(2) 0.041(3) 0.001(2)
C9 0.088(4) 0.048(2) 0.051(2) 0.025(2) 0.037(2) 0.008(2)
C10 0.072(4) 0.110(6) 0.049(3) 0.045(4) 0.001(3) -0.013(4)
C8X 0.088(5) 0.078(4) 0.036(3) 0.020(3) 0.034(3) 0.012(3)
C9X 0.072(4) 0.093(5) 0.048(3) 0.024(3) 0.027(3) -0.016(3)
C10X 0.063(4) 0.089(5) 0.057(4) 0.044(4) 0.026(3) 0.029(4)
C11 0.0312(10) 0.0392(11) 0.0432(11) -0.0003(9) 0.0070(9) -0.0039(8)
C12 0.0378(10) 0.0294(9) 0.0227(8) 0.0013(7) 0.0073(7) 0.0064(7)
C13 0.0327(10) 0.0327(9) 0.0292(9) -0.0039(7) 0.0061(7) -0.0017(7)
C14 0.0420(11) 0.0288(9) 0.0340(9) 0.0000(7) 0.0131(8) -0.0043(8)
C15 0.0405(11) 0.0295(9) 0.0261(8) 0.0008(7) 0.0096(8) 0.0042(8)
C16 0.0362(10) 0.0348(10) 0.0291(9) 0.0016(7) 0.0126(8) 0.0060(8)
C17 0.0418(11) 0.0316(9) 0.0259(8) 0.0006(7) 0.0143(8) 0.0059(8)
C18 0.0503(12) 0.0420(11) 0.0383(10) 0.0147(9) 0.0160(9) 0.0126(10)
C19 0.082(2) 0.107(2) 0.0521(15) 0.0440(16) 0.0348(15) 0.0402(18)
C20 0.099(2) 0.0369(13) 0.092(2) 0.0142(14) 0.0128(19) 0.0180(14)
C21 0.0549(15) 0.0758(18) 0.0550(14) 0.0332(13) 0.0173(12) 0.0253(13)
C22 0.0605(14) 0.0398(11) 0.0429(11) 0.0098(9) 0.0337(11) 0.0153(10)
N1 0.209(9) 0.083(5) 0.163(8) -0.052(4) 0.141(7) -0.018(4)
C23 0.091(5) 0.053(3) 0.123(6) -0.004(3) 0.064(4) 0.031(3)
C24 0.160(8) 0.124(7) 0.129(7) 0.033(6) 0.106(7) 0.070(6)
N1X 0.34(2) 0.217(17) 0.112(9) 0.063(10) 0.087(12) 0.186(17)
C23X 0.38(2) 0.160(16) 0.184(14) 0.010(11) 0.186(16) -0.040(17)
C24X 0.40(4) 0.39(4) 0.21(2) -0.13(2) 0.17(2) -0.10(3)

loop_
_geom_bond_atom_site_label_1
_geom_bond_atom_site_label_2
_geom_bond_distance
_geom_bond_site_symmetry_2
_geom_bond_publ_flag
Cl1 B1 1.781(2) . ?
B1 O1 1.341(3) . ?
B1 O2 1.348(3) . ?
O1 C1 1.394(2) . ?
O2 C12 1.400(2) . ?
C1 C2 1.383(3) . ?
C1 C6 1.387(3) . ?
C2 C3 1.394(2) . ?
C2 C22 1.511(3) 5_556 ?
C3 C4 1.393(3) . ?
C4 C5 1.384(3) . ?
C4 C7 1.536(3) . ?
C5 C6 1.390(3) . ?
C6 C11 1.505(3) . ?
C7 C8 1.457(5) . ?
C7 C10 1.475(6) . ?
C7 C9X 1.478(6) . ?
C7 C10X 1.485(7) . ?
C7 C9 1.627(5) . ?
C7 C8X 1.666(6) . ?
C11 C13 1.502(3) . ?
C12 C17 1.387(3) . ?
C12 C13 1.388(3) . ?
C13 C14 1.390(3) . ?
C14 C15 1.388(3) . ?
C15 C16 1.384(3) . ?
C15 C18 1.535(3) . ?
C16 C17 1.398(3) . ?
C17 C22 1.508(3) . ?
C18 C21 1.520(3) . ?
C18 C19 1.526(3) . ?
C18 C20 1.527(4) . ?
C22 C2 1.511(3) 5_556 ?
N1 C23 1.302(8) . ?
C23 C24 1.355(8) . ?
N1X C23X 1.309(10) . ?
C23X C24X 1.408(11) . ?
